data_7104763
loop_
_publ_author_name
'Liskey, Carl W'
'Wei, Carolyn S'
'Pahls, Dale R'
'Hartwig, John F'

_publ_section_title
;
 Pronounced effects of substituents on the iridium-catalyzed borylation
 of aryl C-H bonds.
;
_journal_issue 37
_journal_name_full 'Chemical communications (Cambridge, England)'
_journal_page_first 5603
_journal_page_last 5605
_journal_paper_doi 10.1039/b913949d
_journal_volume 34
_journal_year 2009
_chemical_formula_moiety 'C44 H68 B3 Ir O6 P2, C5 H12'
_chemical_formula_sum 'C49 H80 B3 Ir O6 P2'
_chemical_formula_weight 1051.70
_space_group_IT_number 61
_symmetry_cell_setting orthorhombic
_symmetry_space_group_name_Hall '-P 2ac 2ab'
_symmetry_space_group_name_H-M 'P b c a'
_atom_sites_solution_hydrogens geom
_atom_sites_solution_primary direct
_atom_sites_solution_secondary difmap
_audit_creation_method SHELXL-97
_audit_update_record
;
2008-03-08 text and data added, srw
;
_cell_angle_alpha 90.00
_cell_angle_beta 90.00
_cell_angle_gamma 90.00
_cell_formula_units_Z 8
_cell_length_a 20.5747(8)
_cell_length_b 16.6713(7)
_cell_length_c 30.6305(10)
_cell_measurement_reflns_used 5147
_cell_measurement_temperature 193(2)
_cell_measurement_theta_max 24.11
_cell_measurement_theta_min 2.33
_cell_volume 10506.5(7)
_computing_cell_refinement 'SAINT V7.23A (Bruker, 2005)'
_computing_data_collection 'APEX2 V2.0-1 (Bruker, 2004)'
_computing_data_reduction
;
SAINT V7.23A, XPREP V2005/2, SADABS V2007/4, TWINABS V2007/5
(Bruker, 2005 & 2007)
;
_computing_molecular_graphics 'SHELXTL V6.12 (Bruker, 2005)'
_computing_publication_material 'XCIF V6.12 (Bruker, 2005)'
_computing_structure_refinement 'SHELXTL V6.12 (Bruker, 2005)'
_computing_structure_solution 'SHELXTL V6.12 (Bruker, 2005)'
_diffrn_ambient_temperature 193(2)
_diffrn_measured_fraction_theta_full 0.989
_diffrn_measured_fraction_theta_max 0.989
_diffrn_measurement_device 'Bruker Kappa/ApexII CCD'
_diffrn_measurement_method 'profile data from \f and \w scans'
_diffrn_radiation_monochromator graphite
_diffrn_radiation_source 'fine-focus sealed tube'
_diffrn_radiation_type MoK\a
_diffrn_radiation_wavelength 0.71073
_diffrn_radiation_wavelength_id ga39zas
_diffrn_reflns_av_R_equivalents 0.1203
_diffrn_reflns_av_sigmaI/netI 0.0594
_diffrn_reflns_limit_h_max 27
_diffrn_reflns_limit_h_min -27
_diffrn_reflns_limit_k_max 22
_diffrn_reflns_limit_k_min -22
_diffrn_reflns_limit_l_max 40
_diffrn_reflns_limit_l_min -40
_diffrn_reflns_number 153721
_diffrn_reflns_theta_full 28.30
_diffrn_reflns_theta_max 28.30
_diffrn_reflns_theta_min 1.33
_exptl_absorpt_coefficient_mu 2.646
_exptl_absorpt_correction_T_max 0.8227
_exptl_absorpt_correction_T_min 0.6650
_exptl_absorpt_correction_type integration
_exptl_absorpt_process_details 'SHELXTL/XPREP V2005/2 (Bruker, 2005)'
_exptl_crystal_colour colourless
_exptl_crystal_density_diffrn 1.330
_exptl_crystal_density_method 'not measured'
_exptl_crystal_description tabular
_exptl_crystal_F_000 4352
_exptl_crystal_id ga39zas
_exptl_crystal_preparation
;
The data crystal was mounted using oil (Parantone-N, Exxon) to a
0.3 mm cryo-loop (Hampton Research) with the (1 -1 7) scattering
planes roughly normal to the spindle axis.
;
_exptl_crystal_size_max 0.16
_exptl_crystal_size_mid 0.14
_exptl_crystal_size_min 0.06
_refine_diff_density_max 1.468
_refine_diff_density_min -0.602
_refine_diff_density_rms 0.104
_refine_ls_extinction_method none
_refine_ls_goodness_of_fit_ref 1.019
_refine_ls_hydrogen_treatment noref
_refine_ls_matrix_type full
_refine_ls_number_parameters 820
_refine_ls_number_reflns 12930
_refine_ls_number_restraints 1347
_refine_ls_restrained_S_all 1.004
_refine_ls_R_factor_all 0.0872
_refine_ls_R_factor_gt 0.0395
_refine_ls_shift/su_max 0.031
_refine_ls_shift/su_mean 0.002
_refine_ls_structure_factor_coef Fsqd
_refine_ls_weighting_details 'calc w=1/[\s^2^(Fo^2^)+(0.0225P)^2^+18.4621P] where P=(Fo^2^+2Fc^2^)/3'
_refine_ls_weighting_scheme calc
_refine_ls_wR_factor_gt 0.0693
_refine_ls_wR_factor_ref 0.0833
_reflns_number_gt 8170
_reflns_number_total 12930
_reflns_threshold_expression >2sigma(I)
_cod_data_source_file b913949d.txt
_cod_data_source_block dippeIr(Bcat*)3
_cod_depositor_comments
;
The following automatic conversions were performed:
'_symmetry_cell_setting' value 'Orthorhombic' changed to 'orthorhombic'
according to '/home/saulius/struct/CIF-dictionaries/cif_core.dic'
dictionary named 'cif_core.dic' version 2.4.1 from 2010-06-29.

Automatic conversion script
Id: cif_fix_enum 1527 2010-12-29 10:47:43Z saulius 
;
_cod_original_sg_symbol_Hall '-P 2ac 2ab '
_cod_original_sg_symbol_H-M 'P b c a '
_cod_database_code 7104763

loop_
_symmetry_equiv_pos_as_xyz
'x, y, z'
'-x+1/2, -y, z+1/2'
'-x, y+1/2, -z+1/2'
'x+1/2, -y+1/2, -z'
'-x, -y, -z'
'x-1/2, y, -z-1/2'
'x, -y-1/2, z-1/2'
'-x-1/2, y-1/2, z'

loop_
_atom_site_label
_atom_site_type_symbol
_atom_site_fract_x
_atom_site_fract_y
_atom_site_fract_z
_atom_site_U_iso_or_equiv
_atom_site_adp_type
_atom_site_occupancy
_atom_site_symmetry_multiplicity
_atom_site_calc_flag
_atom_site_refinement_flags
_atom_site_disorder_assembly
_atom_site_disorder_group
C1 C 0.1535(2) 0.1524(3) -0.10299(14) 0.0320(10) Uani 1 1 d . A .
C2 C 0.1123(2) 0.1829(3) -0.07225(13) 0.0310(10) Uani 1 1 d . A .
C3 C 0.0550(2) 0.2204(3) -0.08363(14) 0.0371(11) Uani 1 1 d . A .
H3 H 0.0259 0.2394 -0.0619 0.045 Uiso 1 1 calc R . .
C4 C 0.0408(2) 0.2297(3) -0.12769(14) 0.0377(10) Uani 1 1 d DU . .
C5 C 0.0847(2) 0.2000(3) -0.15816(15) 0.0448(12) Uani 1 1 d . A .
H5 H 0.0753 0.2070 -0.1883 0.054 Uiso 1 1 calc R . .
C6 C 0.1418(2) 0.1605(3) -0.14679(15) 0.0443(12) Uani 1 1 d . . .
H6 H 0.1709 0.1402 -0.1682 0.053 Uiso 1 1 calc R A .
C7 C -0.0217(3) 0.2684(4) -0.1446(2) 0.0527(16) Uani 0.715(4) 1 d PDU A 1
C8 C -0.0622(4) 0.3058(6) -0.1077(3) 0.063(2) Uani 0.715(4) 1 d PDU A 1
H8A H -0.0357 0.3449 -0.0918 0.094 Uiso 0.715(4) 1 calc PR A 1
H8B H -0.0765 0.2635 -0.0876 0.094 Uiso 0.715(4) 1 calc PR A 1
H8C H -0.1003 0.3327 -0.1202 0.094 Uiso 0.715(4) 1 calc PR A 1
C9 C -0.0055(4) 0.3340(6) -0.1781(3) 0.068(2) Uani 0.715(4) 1 d PDU A 1
H9A H 0.0209 0.3757 -0.1641 0.101 Uiso 0.715(4) 1 calc PR A 1
H9B H -0.0459 0.3578 -0.1890 0.101 Uiso 0.715(4) 1 calc PR A 1
H9C H 0.0188 0.3105 -0.2024 0.101 Uiso 0.715(4) 1 calc PR A 1
C10 C -0.0633(4) 0.2039(5) -0.1675(4) 0.067(2) Uani 0.715(4) 1 d PDU A 1
H10A H -0.1044 0.2278 -0.1772 0.100 Uiso 0.715(4) 1 calc PR A 1
H10B H -0.0723 0.1601 -0.1470 0.100 Uiso 0.715(4) 1 calc PR A 1
H10C H -0.0396 0.1829 -0.1928 0.100 Uiso 0.715(4) 1 calc PR A 1
C11 C 0.2279(2) 0.2477(3) 0.11517(13) 0.0337(10) Uani 1 1 d . B .
C12 C 0.1699(2) 0.2631(2) 0.09478(13) 0.0271(9) Uani 1 1 d . B .
C13 C 0.1220(2) 0.3071(3) 0.11420(13) 0.0320(10) Uani 1 1 d . B .
H13 H 0.0823 0.3172 0.0994 0.038 Uiso 1 1 calc R . .
C14 C 0.1324(2) 0.3373(2) 0.15655(13) 0.0318(10) Uani 1 1 d DU . .
C15 C 0.1917(2) 0.3211(3) 0.17621(14) 0.0407(11) Uani 1 1 d . B .
H15 H 0.1994 0.3418 0.2046 0.049 Uiso 1 1 calc R . .
C16 C 0.2401(2) 0.2764(3) 0.15645(14) 0.0452(12) Uani 1 1 d . . .
H16 H 0.2801 0.2660 0.1708 0.054 Uiso 1 1 calc R B .
C17 C 0.0817(3) 0.3879(4) 0.18069(19) 0.0416(16) Uani 0.715(7) 1 d PDU B 1
C18 C 0.0187(3) 0.3970(6) 0.1547(2) 0.058(2) Uani 0.715(7) 1 d PDU B 1
H18A H 0.0000 0.3438 0.1491 0.088 Uiso 0.715(7) 1 calc PR B 1
H18B H 0.0279 0.4236 0.1268 0.088 Uiso 0.715(7) 1 calc PR B 1
H18C H -0.0124 0.4293 0.1714 0.088 Uiso 0.715(7) 1 calc PR B 1
C19 C 0.1087(4) 0.4725(4) 0.1894(3) 0.063(2) Uani 0.715(7) 1 d PDU B 1
H19A H 0.1177 0.4992 0.1615 0.094 Uiso 0.715(7) 1 calc PR B 1
H19B H 0.1490 0.4684 0.2063 0.094 Uiso 0.715(7) 1 calc PR B 1
H19C H 0.0767 0.5038 0.2058 0.094 Uiso 0.715(7) 1 calc PR B 1
C20 C 0.0661(4) 0.3488(5) 0.2249(2) 0.072(3) Uani 0.715(7) 1 d PD B 1
H20A H 0.0504 0.2940 0.2201 0.108 Uiso 0.715(7) 1 calc PR B 1
H20B H 0.0324 0.3801 0.2398 0.108 Uiso 0.715(7) 1 calc PR B 1
H20C H 0.1054 0.3474 0.2429 0.108 Uiso 0.715(7) 1 calc PR B 1
C21 C 0.4067(2) 0.2434(3) -0.04970(15) 0.0367(11) Uani 1 1 d . C .
C22 C 0.3540(2) 0.2655(3) -0.07468(15) 0.0369(11) Uani 1 1 d . C .
C23 C 0.3588(3) 0.3133(3) -0.11103(16) 0.0473(13) Uani 1 1 d . C .
H23 H 0.3215 0.3261 -0.1279 0.057 Uiso 1 1 calc R . .
C24 C 0.4201(3) 0.3427(3) -0.12255(15) 0.0515(13) Uani 1 1 d DU . .
C25 C 0.4727(3) 0.3209(3) -0.09638(19) 0.0537(14) Uani 1 1 d . C .
H25 H 0.5145 0.3408 -0.1039 0.064 Uiso 1 1 calc R . .
C26 C 0.4673(2) 0.2716(3) -0.05975(17) 0.0451(12) Uani 1 1 d . . .
H26 H 0.5041 0.2583 -0.0425 0.054 Uiso 1 1 calc R C .
C27 C 0.4301(5) 0.4028(6) -0.1599(3) 0.069(2) Uani 0.517(4) 1 d PDU C 1
C28 C 0.4628(8) 0.4803(6) -0.1435(5) 0.071(3) Uani 0.517(4) 1 d PDU C 1
H28A H 0.4357 0.5049 -0.1208 0.107 Uiso 0.517(4) 1 calc PR C 1
H28B H 0.4679 0.5178 -0.1679 0.107 Uiso 0.517(4) 1 calc PR C 1
H28C H 0.5056 0.4674 -0.1313 0.107 Uiso 0.517(4) 1 calc PR C 1
C29 C 0.4744(7) 0.3638(10) -0.1945(3) 0.081(3) Uani 0.517(4) 1 d PDU C 1
H29A H 0.4541 0.3146 -0.2053 0.122 Uiso 0.517(4) 1 calc PR C 1
H29B H 0.5166 0.3509 -0.1813 0.122 Uiso 0.517(4) 1 calc PR C 1
H29C H 0.4809 0.4012 -0.2188 0.122 Uiso 0.517(4) 1 calc PR C 1
C30 C 0.3649(5) 0.4256(9) -0.1808(4) 0.084(5) Uani 0.517(4) 1 d PD C 1
H30A H 0.3343 0.4423 -0.1580 0.127 Uiso 0.517(4) 1 calc PR C 1
H30B H 0.3471 0.3791 -0.1964 0.127 Uiso 0.517(4) 1 calc PR C 1
H30C H 0.3715 0.4698 -0.2014 0.127 Uiso 0.517(4) 1 calc PR C 1
C31 C 0.2325(2) -0.1043(3) 0.02773(16) 0.0452(11) Uani 1 1 d . . .
H31A H 0.2643 -0.1173 0.0509 0.054 Uiso 1 1 calc R . .
H31B H 0.1983 -0.1460 0.0282 0.054 Uiso 1 1 calc R . .
C32 C 0.2669(2) -0.1066(3) -0.01659(15) 0.0415(11) Uani 1 1 d . D .
H32A H 0.2343 -0.1168 -0.0397 0.050 Uiso 1 1 calc R . .
H32B H 0.2982 -0.1517 -0.0168 0.050 Uiso 1 1 calc R . .
C33 C 0.1860(3) -0.0107(3) 0.10001(15) 0.0498(13) Uani 1 1 d . . .
H33A H 0.1677 -0.0645 0.1075 0.060 Uiso 1 1 calc R . .
C34 C 0.1399(3) 0.0521(4) 0.11733(18) 0.0684(17) Uani 1 1 d . . .
H34A H 0.1289 0.0398 0.1477 0.103 Uiso 1 1 calc R . .
H34B H 0.1002 0.0523 0.0997 0.103 Uiso 1 1 calc R . .
H34C H 0.1606 0.1049 0.1158 0.103 Uiso 1 1 calc R . .
C35 C 0.2519(3) -0.0034(4) 0.12226(16) 0.0658(17) Uani 1 1 d . . .
H35A H 0.2461 -0.0065 0.1540 0.099 Uiso 1 1 calc R . .
H35B H 0.2717 0.0481 0.1146 0.099 Uiso 1 1 calc R . .
H35C H 0.2801 -0.0473 0.1126 0.099 Uiso 1 1 calc R . .
C36 C 0.1104(2) -0.0143(3) 0.01976(16) 0.0468(13) Uani 1 1 d . . .
H36A H 0.0888 0.0387 0.0246 0.056 Uiso 1 1 calc R . .
C37 C 0.1076(3) -0.0321(3) -0.02914(18) 0.0571(14) Uani 1 1 d . . .
H37A H 0.0633 -0.0227 -0.0399 0.086 Uiso 1 1 calc R . .
H37B H 0.1197 -0.0881 -0.0343 0.086 Uiso 1 1 calc R . .
H37C H 0.1379 0.0033 -0.0446 0.086 Uiso 1 1 calc R . .
C38 C 0.0689(3) -0.0785(4) 0.0428(2) 0.0760(19) Uani 1 1 d . . .
H38A H 0.0256 -0.0802 0.0296 0.114 Uiso 1 1 calc R . .
H38B H 0.0651 -0.0652 0.0739 0.114 Uiso 1 1 calc R . .
H38C H 0.0898 -0.1310 0.0397 0.114 Uiso 1 1 calc R . .
C39 C 0.3916(2) -0.0205(3) -0.00409(15) 0.0416(11) Uani 1 1 d . D .
H39A H 0.4205 0.0167 -0.0208 0.050 Uiso 1 1 calc R . .
C40 C 0.4246(3) -0.1022(3) -0.00465(19) 0.0625(15) Uani 1 1 d . . .
H40A H 0.4670 -0.0984 0.0099 0.094 Uiso 1 1 calc R . .
H40B H 0.4308 -0.1196 -0.0349 0.094 Uiso 1 1 calc R . .
H40C H 0.3974 -0.1412 0.0108 0.094 Uiso 1 1 calc R . .
C41 C 0.3883(3) 0.0121(3) 0.04243(16) 0.0545(14) Uani 1 1 d . . .
H41A H 0.4325 0.0191 0.0538 0.082 Uiso 1 1 calc R . .
H41B H 0.3646 -0.0259 0.0610 0.082 Uiso 1 1 calc R . .
H41C H 0.3658 0.0638 0.0424 0.082 Uiso 1 1 calc R . .
C42 C 0.3194(3) -0.0183(3) -0.08944(16) 0.0474(15) Uani 0.839(8) 1 d PDU D 1
H42A H 0.2746 -0.0093 -0.1012 0.057 Uiso 0.839(8) 1 calc PR D 1
C43 C 0.3592(4) 0.0510(4) -0.1067(2) 0.0542(19) Uani 0.839(8) 1 d PDU D 1
H43A H 0.3665 0.0438 -0.1381 0.081 Uiso 0.839(8) 1 calc PR D 1
H43B H 0.4012 0.0527 -0.0916 0.081 Uiso 0.839(8) 1 calc PR D 1
H43C H 0.3358 0.1013 -0.1017 0.081 Uiso 0.839(8) 1 calc PR D 1
C44 C 0.3395(4) -0.0994(4) -0.1069(2) 0.0674(19) Uani 0.839(8) 1 d PDU D 1
H44A H 0.3330 -0.1007 -0.1386 0.101 Uiso 0.839(8) 1 calc PR D 1
H44B H 0.3130 -0.1412 -0.0932 0.101 Uiso 0.839(8) 1 calc PR D 1
H44C H 0.3854 -0.1087 -0.1002 0.101 Uiso 0.839(8) 1 calc PR D 1
B1 B 0.1967(2) 0.1287(3) -0.03729(16) 0.0311(11) Uani 1 1 d . A .
B2 B 0.2283(2) 0.1823(3) 0.05102(15) 0.0307(11) Uani 1 1 d . A .
B3 B 0.3181(3) 0.1793(3) -0.02344(17) 0.0325(12) Uani 1 1 d . A .
O1 O 0.20543(14) 0.11548(17) -0.08254(9) 0.0350(7) Uani 1 1 d . . .
O2 O 0.13743(14) 0.16963(18) -0.03102(9) 0.0345(7) Uani 1 1 d . . .
O3 O 0.26587(14) 0.19998(18) 0.08864(9) 0.0364(7) Uani 1 1 d . . .
O4 O 0.16920(13) 0.22539(17) 0.05467(8) 0.0316(7) Uani 1 1 d . . .
O5 O 0.38608(14) 0.19214(18) -0.01690(9) 0.0373(7) Uani 1 1 d . . .
O6 O 0.29874(14) 0.23013(18) -0.05839(9) 0.0372(7) Uani 1 1 d . . .
P2 P 0.19521(6) -0.00584(7) 0.03988(4) 0.0348(3) Uani 1 1 d . . .
P1 P 0.31028(6) -0.01321(7) -0.02910(4) 0.0325(3) Uani 1 1 d DU . .
Ir1 Ir 0.260262(7) 0.095230(9) 0.007630(5) 0.02728(5) Uani 1 1 d . A .
C45 C 0.3263(14) 0.1277(14) 0.7738(7) 0.193(7) Uani 0.600(15) 1 d PDU E 1
H45A H 0.3115 0.1629 0.7502 0.290 Uiso 0.600(15) 1 calc PR E 1
H45B H 0.3599 0.1551 0.7908 0.290 Uiso 0.600(15) 1 calc PR E 1
H45C H 0.2895 0.1144 0.7927 0.290 Uiso 0.600(15) 1 calc PR E 1
C46 C 0.3547(10) 0.0499(14) 0.7541(7) 0.193(7) Uani 0.600(15) 1 d PDU E 1
H46A H 0.3625 0.0571 0.7225 0.231 Uiso 0.600(15) 1 calc PR E 1
H46B H 0.3966 0.0371 0.7683 0.231 Uiso 0.600(15) 1 calc PR E 1
C47 C 0.3070(9) -0.0179(13) 0.7614(8) 0.187(7) Uani 0.600(15) 1 d PDU E 1
H47A H 0.2673 -0.0092 0.7437 0.225 Uiso 0.600(15) 1 calc PR E 1
H47B H 0.2945 -0.0207 0.7925 0.225 Uiso 0.600(15) 1 calc PR E 1
C48 C 0.3409(10) -0.0963(14) 0.7474(7) 0.197(8) Uani 0.600(15) 1 d PDU E 1
H48A H 0.3425 -0.1002 0.7152 0.236 Uiso 0.600(15) 1 calc PR E 1
H48B H 0.3860 -0.0977 0.7587 0.236 Uiso 0.600(15) 1 calc PR E 1
C49 C 0.3023(11) -0.1645(15) 0.7660(6) 0.196(8) Uani 0.600(15) 1 d PDU E 1
H49A H 0.2967 -0.1566 0.7975 0.293 Uiso 0.600(15) 1 calc PR E 1
H49B H 0.3253 -0.2151 0.7608 0.293 Uiso 0.600(15) 1 calc PR E 1
H49C H 0.2596 -0.1665 0.7519 0.293 Uiso 0.600(15) 1 calc PR E 1
C50 C 0.0776(5) 0.3814(7) 0.1808(4) 0.044(3) Uani 0.285(7) 1 d PDU B 2
C51 C 0.0278(7) 0.3202(10) 0.1980(7) 0.062(6) Uani 0.285(7) 1 d PDU B 2
H51A H 0.0104 0.2890 0.1735 0.093 Uiso 0.285(7) 1 calc PR B 2
H51B H -0.0078 0.3486 0.2126 0.093 Uiso 0.285(7) 1 calc PR B 2
H51C H 0.0490 0.2840 0.2188 0.093 Uiso 0.285(7) 1 calc PR B 2
C52 C 0.1049(8) 0.4282(10) 0.2200(5) 0.054(3) Uani 0.285(7) 1 d PDU B 2
H52A H 0.1349 0.4697 0.2096 0.081 Uiso 0.285(7) 1 calc PR B 2
H52B H 0.1282 0.3912 0.2394 0.081 Uiso 0.285(7) 1 calc PR B 2
H52C H 0.0691 0.4533 0.2361 0.081 Uiso 0.285(7) 1 calc PR B 2
C53 C 0.0444(9) 0.4414(11) 0.1498(5) 0.056(3) Uani 0.285(7) 1 d PDU B 2
H53A H 0.0252 0.4124 0.1252 0.083 Uiso 0.285(7) 1 calc PR B 2
H53B H 0.0766 0.4798 0.1390 0.083 Uiso 0.285(7) 1 calc PR B 2
H53C H 0.0102 0.4702 0.1656 0.083 Uiso 0.285(7) 1 calc PR B 2
C54 C 0.4212(6) 0.3895(7) -0.1659(3) 0.071(3) Uani 0.301(7) 1 d PDU C 2
C55 C 0.4900(7) 0.4205(12) -0.1762(6) 0.076(3) Uani 0.301(7) 1 d PDU C 2
H55A H 0.5050 0.4551 -0.1524 0.114 Uiso 0.301(7) 1 calc PR C 2
H55B H 0.4891 0.4512 -0.2035 0.114 Uiso 0.301(7) 1 calc PR C 2
H55C H 0.5197 0.3749 -0.1794 0.114 Uiso 0.301(7) 1 calc PR C 2
C56 C 0.3999(10) 0.3378(10) -0.2052(4) 0.075(4) Uani 0.301(7) 1 d PDU C 2
H56A H 0.3556 0.3182 -0.2004 0.113 Uiso 0.301(7) 1 calc PR C 2
H56B H 0.4296 0.2921 -0.2083 0.113 Uiso 0.301(7) 1 calc PR C 2
H56C H 0.4012 0.3703 -0.2318 0.113 Uiso 0.301(7) 1 calc PR C 2
C57 C 0.3751(9) 0.4621(9) -0.1635(6) 0.068(4) Uani 0.301(7) 1 d PDU C 2
H57A H 0.3884 0.4972 -0.1395 0.102 Uiso 0.301(7) 1 calc PR C 2
H57B H 0.3306 0.4435 -0.1586 0.102 Uiso 0.301(7) 1 calc PR C 2
H57C H 0.3771 0.4920 -0.1911 0.102 Uiso 0.301(7) 1 calc PR C 2
C58 C 0.3082(18) 0.1807(19) 0.7864(11) 0.196(8) Uani 0.400(15) 1 d PDU E 2
H58A H 0.2707 0.2023 0.7705 0.294 Uiso 0.400(15) 1 calc PR E 2
H58B H 0.3399 0.2235 0.7914 0.294 Uiso 0.400(15) 1 calc PR E 2
H58C H 0.2937 0.1589 0.8145 0.294 Uiso 0.400(15) 1 calc PR E 2
C59 C 0.339(2) 0.1143(18) 0.7596(12) 0.193(7) Uani 0.400(15) 1 d PDU E 2
H59A H 0.3852 0.1061 0.7686 0.232 Uiso 0.400(15) 1 calc PR E 2
H59B H 0.3384 0.1275 0.7281 0.232 Uiso 0.400(15) 1 calc PR E 2
C60 C 0.2983(14) 0.0387(18) 0.7693(11) 0.187(8) Uani 0.400(15) 1 d PDU E 2
H60A H 0.2848 0.0374 0.8003 0.225 Uiso 0.400(15) 1 calc PR E 2
H60B H 0.2590 0.0373 0.7506 0.225 Uiso 0.400(15) 1 calc PR E 2
C61 C 0.3433(12) -0.0318(19) 0.7587(13) 0.190(8) Uani 0.400(15) 1 d PDU E 2
H61A H 0.3725 -0.0431 0.7837 0.228 Uiso 0.400(15) 1 calc PR E 2
H61B H 0.3703 -0.0195 0.7328 0.228 Uiso 0.400(15) 1 calc PR E 2
C62 C 0.2993(15) -0.104(2) 0.7496(11) 0.193(8) Uani 0.400(15) 1 d PDU E 2
H62A H 0.2710 -0.1138 0.7748 0.289 Uiso 0.400(15) 1 calc PR E 2
H62B H 0.3262 -0.1520 0.7444 0.289 Uiso 0.400(15) 1 calc PR E 2
H62C H 0.2726 -0.0937 0.7238 0.289 Uiso 0.400(15) 1 calc PR E 2
C63 C 0.3402(11) -0.0342(16) -0.0850(4) 0.056(3) Uiso 0.161(8) 1 d PDU D 2
H63A H 0.3709 -0.0804 -0.0816 0.067 Uiso 0.161(8) 1 calc PR D 2
C64 C 0.3808(15) 0.033(2) -0.1036(8) 0.054(4) Uani 0.161(8) 1 d PDU D 2
H64A H 0.3842 0.0262 -0.1353 0.081 Uiso 0.161(8) 1 calc PR D 2
H64B H 0.4244 0.0309 -0.0907 0.081 Uiso 0.161(8) 1 calc PR D 2
H64C H 0.3604 0.0843 -0.0969 0.081 Uiso 0.161(8) 1 calc PR D 2
C65 C 0.2868(14) -0.0651(18) -0.1143(6) 0.056(3) Uani 0.161(8) 1 d PDU D 2
H65A H 0.3012 -0.0629 -0.1447 0.084 Uiso 0.161(8) 1 calc PR D 2
H65B H 0.2480 -0.0318 -0.1106 0.084 Uiso 0.161(8) 1 calc PR D 2
H65C H 0.2766 -0.1207 -0.1065 0.084 Uiso 0.161(8) 1 calc PR D 2
C66 C -0.0239(6) 0.2686(12) -0.1408(7) 0.057(3) Uiso 0.138(8) 1 d PDU A 2
C67 C -0.0799(8) 0.208(2) -0.1356(15) 0.066(4) Uani 0.138(8) 1 d PDU A 2
H67A H -0.1036 0.2195 -0.1085 0.099 Uiso 0.138(8) 1 calc PR A 2
H67B H -0.0623 0.1536 -0.1345 0.099 Uiso 0.138(8) 1 calc PR A 2
H67C H -0.1096 0.2130 -0.1605 0.099 Uiso 0.138(8) 1 calc PR A 2
C68 C -0.0383(16) 0.3424(18) -0.1122(12) 0.062(3) Uani 0.138(8) 1 d PDU A 2
H68A H -0.0104 0.3412 -0.0862 0.093 Uiso 0.138(8) 1 calc PR A 2
H68B H -0.0840 0.3416 -0.1032 0.093 Uiso 0.138(8) 1 calc PR A 2
H68C H -0.0296 0.3914 -0.1289 0.093 Uiso 0.138(8) 1 calc PR A 2
C69 C -0.0224(16) 0.296(2) -0.1887(8) 0.061(3) Uani 0.138(8) 1 d PDU A 2
H69A H -0.0619 0.3269 -0.1952 0.091 Uiso 0.138(8) 1 calc PR A 2
H69B H -0.0201 0.2494 -0.2079 0.091 Uiso 0.138(8) 1 calc PR A 2
H69C H 0.0158 0.3304 -0.1935 0.091 Uiso 0.138(8) 1 calc PR A 2
C70 C 0.4377(10) 0.3918(13) -0.1632(5) 0.073(3) Uani 0.182(8) 1 d PDU C 3
C71 C 0.450(2) 0.4801(13) -0.1512(12) 0.071(4) Uani 0.182(8) 1 d PDU C 3
H71A H 0.4825 0.4830 -0.1279 0.107 Uiso 0.182(8) 1 calc PR C 3
H71B H 0.4094 0.5046 -0.1412 0.107 Uiso 0.182(8) 1 calc PR C 3
H71C H 0.4659 0.5090 -0.1770 0.107 Uiso 0.182(8) 1 calc PR C 3
C72 C 0.5001(13) 0.359(3) -0.1843(9) 0.077(4) Uani 0.182(8) 1 d PDU C 3
H72A H 0.4966 0.3002 -0.1872 0.116 Uiso 0.182(8) 1 calc PR C 3
H72B H 0.5376 0.3717 -0.1658 0.116 Uiso 0.182(8) 1 calc PR C 3
H72C H 0.5060 0.3826 -0.2132 0.116 Uiso 0.182(8) 1 calc PR C 3
C73 C 0.3824(14) 0.388(2) -0.1968(7) 0.075(4) Uani 0.182(8) 1 d PDU C 3
H73A H 0.3791 0.3331 -0.2084 0.112 Uiso 0.182(8) 1 calc PR C 3
H73B H 0.3915 0.4250 -0.2208 0.112 Uiso 0.182(8) 1 calc PR C 3
H73C H 0.3413 0.4027 -0.1828 0.112 Uiso 0.182(8) 1 calc PR C 3
C74 C -0.0209(6) 0.2763(11) -0.1399(7) 0.059(3) Uani 0.147(8) 1 d PDU A 3
C75 C -0.0703(11) 0.274(2) -0.1022(11) 0.062(4) Uani 0.147(8) 1 d PDU A 3
H75A H -0.0806 0.2186 -0.0949 0.094 Uiso 0.147(8) 1 calc PR A 3
H75B H -0.1101 0.3023 -0.1111 0.094 Uiso 0.147(8) 1 calc PR A 3
H75C H -0.0517 0.3011 -0.0766 0.094 Uiso 0.147(8) 1 calc PR A 3
C76 C -0.0036(14) 0.3641(11) -0.1500(14) 0.065(4) Uani 0.147(8) 1 d PDU A 3
H76A H 0.0141 0.3896 -0.1238 0.097 Uiso 0.147(8) 1 calc PR A 3
H76B H -0.0428 0.3927 -0.1593 0.097 Uiso 0.147(8) 1 calc PR A 3
H76C H 0.0289 0.3658 -0.1734 0.097 Uiso 0.147(8) 1 calc PR A 3
C77 C -0.0530(14) 0.239(2) -0.1804(10) 0.059(3) Uani 0.147(8) 1 d PDU A 3
H77A H -0.0574 0.1810 -0.1762 0.089 Uiso 0.147(8) 1 calc PR A 3
H77B H -0.0260 0.2496 -0.2061 0.089 Uiso 0.147(8) 1 calc PR A 3
H77C H -0.0961 0.2628 -0.1846 0.089 Uiso 0.147(8) 1 calc PR A 3

loop_
_atom_site_aniso_label
_atom_site_aniso_U_11
_atom_site_aniso_U_22
_atom_site_aniso_U_33
_atom_site_aniso_U_23
_atom_site_aniso_U_13
_atom_site_aniso_U_12
C1 0.032(3) 0.031(2) 0.033(2) 0.0007(19) -0.0018(19) 0.0015(19)
C2 0.035(3) 0.028(2) 0.029(2) -0.0018(18) -0.0026(18) -0.0009(19)
C3 0.041(3) 0.034(3) 0.036(3) -0.005(2) -0.002(2) 0.008(2)
C4 0.041(3) 0.032(3) 0.040(3) 0.006(2) -0.007(2) -0.002(2)
C5 0.048(3) 0.058(3) 0.028(2) 0.007(2) -0.005(2) 0.003(3)
C6 0.044(3) 0.058(3) 0.030(3) 0.004(2) 0.006(2) 0.010(2)
C7 0.046(3) 0.065(4) 0.047(3) 0.006(3) -0.010(3) 0.019(3)
C8 0.050(4) 0.076(5) 0.063(4) 0.006(4) -0.005(3) 0.023(4)
C9 0.065(5) 0.069(5) 0.068(5) 0.017(4) -0.008(4) 0.031(4)
C10 0.043(4) 0.092(5) 0.065(5) -0.007(4) -0.020(4) 0.012(4)
C11 0.036(3) 0.032(2) 0.034(2) -0.0037(18) 0.0001(18) 0.003(2)
C12 0.031(2) 0.026(2) 0.025(2) -0.0005(17) -0.0024(17) 0.0001(18)
C13 0.031(2) 0.033(3) 0.032(2) 0.0011(19) -0.0014(18) 0.0002(19)
C14 0.036(3) 0.029(2) 0.030(2) -0.0004(18) 0.0024(18) -0.0024(19)
C15 0.051(3) 0.047(3) 0.025(2) -0.007(2) -0.005(2) 0.000(2)
C16 0.039(3) 0.059(3) 0.038(2) -0.009(2) -0.014(2) 0.007(3)
C17 0.045(4) 0.045(4) 0.036(3) -0.006(3) 0.009(3) 0.004(3)
C18 0.046(4) 0.076(5) 0.053(4) -0.009(4) 0.008(3) 0.016(4)
C19 0.070(5) 0.048(4) 0.070(5) -0.015(4) 0.009(4) 0.011(4)
C20 0.079(7) 0.092(8) 0.044(5) 0.015(5) 0.031(4) 0.019(6)
C21 0.040(3) 0.028(2) 0.042(3) 0.001(2) 0.005(2) -0.002(2)
C22 0.039(3) 0.028(3) 0.044(3) 0.000(2) 0.008(2) 0.000(2)
C23 0.053(3) 0.044(3) 0.045(3) 0.010(2) 0.003(2) -0.007(3)
C24 0.059(4) 0.041(3) 0.054(3) 0.005(2) 0.013(3) -0.010(3)
C25 0.041(3) 0.043(3) 0.077(4) -0.004(3) 0.019(3) -0.007(3)
C26 0.038(3) 0.037(3) 0.061(3) 0.000(2) 0.007(2) 0.005(2)
C27 0.081(5) 0.066(5) 0.059(4) 0.021(4) 0.022(4) -0.019(4)
C28 0.076(7) 0.062(5) 0.075(6) 0.029(4) 0.004(5) -0.012(5)
C29 0.096(6) 0.085(6) 0.062(5) 0.019(4) 0.025(5) -0.005(6)
C30 0.093(11) 0.112(14) 0.048(8) 0.041(8) -0.011(7) -0.035(9)
C31 0.052(3) 0.024(2) 0.060(3) 0.005(2) 0.014(2) 0.005(2)
C32 0.043(3) 0.027(2) 0.054(3) -0.005(2) 0.002(2) 0.000(2)
C33 0.061(4) 0.047(3) 0.041(3) 0.012(2) 0.015(2) 0.011(3)
C34 0.087(5) 0.067(4) 0.051(3) 0.001(3) 0.027(3) 0.008(3)
C35 0.085(5) 0.078(4) 0.035(3) 0.012(3) 0.002(3) 0.020(3)
C36 0.040(3) 0.040(3) 0.061(3) -0.003(2) 0.007(2) -0.001(2)
C37 0.046(3) 0.047(3) 0.079(4) -0.003(3) -0.008(3) -0.009(3)
C38 0.057(4) 0.075(5) 0.096(5) 0.001(4) 0.013(3) -0.020(3)
C39 0.041(3) 0.041(3) 0.042(3) 0.005(2) -0.001(2) 0.004(2)
C40 0.049(3) 0.059(4) 0.080(4) 0.003(3) -0.006(3) 0.020(3)
C41 0.061(4) 0.052(3) 0.051(3) 0.000(3) -0.017(3) 0.009(3)
C42 0.064(4) 0.043(3) 0.035(3) -0.005(2) 0.005(3) 0.019(3)
C43 0.061(4) 0.062(4) 0.039(3) 0.000(3) 0.014(3) 0.006(3)
C44 0.096(4) 0.058(3) 0.049(3) -0.011(3) 0.005(3) 0.025(3)
B1 0.034(3) 0.023(2) 0.037(3) 0.003(2) 0.005(2) 0.000(2)
B2 0.037(3) 0.024(2) 0.031(3) 0.0037(19) -0.002(2) 0.001(2)
B3 0.036(3) 0.027(3) 0.035(3) -0.003(2) 0.002(2) 0.003(2)
O1 0.0370(18) 0.0387(19) 0.0294(16) 0.0012(13) -0.0017(13) 0.0050(14)
O2 0.0367(18) 0.0384(18) 0.0284(16) -0.0028(13) -0.0046(13) 0.0097(14)
O3 0.0317(17) 0.0414(18) 0.0361(16) -0.0084(13) -0.0054(13) 0.0057(15)
O4 0.0323(17) 0.0354(17) 0.0272(15) -0.0056(13) -0.0038(12) 0.0050(13)
O5 0.0373(18) 0.0323(18) 0.0423(19) 0.0068(14) -0.0008(13) 0.0008(13)
O6 0.0363(18) 0.0359(18) 0.0394(18) 0.0095(14) -0.0009(13) 0.0020(14)
P2 0.0386(7) 0.0283(6) 0.0377(6) 0.0047(5) 0.0075(5) 0.0041(5)
P1 0.0352(7) 0.0274(6) 0.0350(6) -0.0031(5) 0.0045(5) 0.0011(5)
Ir1 0.03112(8) 0.02405(8) 0.02667(7) 0.00045(7) 0.00028(7) 0.00306(7)
C45 0.196(12) 0.30(2) 0.083(12) 0.019(12) -0.011(9) 0.018(13)
C46 0.181(10) 0.31(2) 0.087(7) 0.009(10) -0.003(7) 0.002(13)
C47 0.174(10) 0.31(2) 0.078(7) 0.011(10) -0.005(8) 0.003(13)
C48 0.185(11) 0.31(2) 0.090(8) -0.005(9) -0.006(8) -0.008(13)
C49 0.195(12) 0.30(2) 0.087(9) -0.003(10) -0.010(9) 0.000(13)
C50 0.041(6) 0.053(6) 0.040(6) -0.008(5) 0.008(5) 0.004(5)
C51 0.046(12) 0.052(11) 0.086(16) -0.014(8) 0.039(10) 0.004(7)
C52 0.058(6) 0.050(7) 0.055(6) -0.018(5) 0.012(5) 0.005(6)
C53 0.054(7) 0.062(7) 0.052(6) -0.010(6) 0.011(5) 0.018(5)
C54 0.084(6) 0.069(6) 0.058(5) 0.016(5) 0.023(5) -0.014(5)
C55 0.089(6) 0.076(6) 0.064(5) 0.024(5) 0.017(5) -0.015(5)
C56 0.102(11) 0.070(10) 0.053(7) 0.015(7) 0.009(8) -0.007(8)
C57 0.092(8) 0.058(8) 0.054(9) 0.026(6) 0.010(8) -0.014(7)
C58 0.195(13) 0.30(2) 0.092(12) 0.018(12) -0.012(10) 0.011(14)
C59 0.189(11) 0.30(2) 0.087(11) 0.025(11) -0.001(9) 0.009(13)
C60 0.171(11) 0.31(2) 0.083(9) 0.011(11) -0.015(9) -0.006(13)
C61 0.180(11) 0.31(2) 0.080(8) 0.007(10) -0.004(8) -0.001(13)
C62 0.184(11) 0.31(2) 0.085(8) 0.001(10) -0.001(9) -0.006(13)
C64 0.056(7) 0.057(7) 0.049(7) 0.021(7) 0.029(6) 0.032(6)
C65 0.072(6) 0.053(6) 0.043(5) 0.006(5) 0.017(6) 0.029(5)
C67 0.042(6) 0.090(8) 0.066(8) 0.005(7) -0.010(7) 0.011(7)
C68 0.052(6) 0.072(6) 0.061(6) 0.014(6) -0.005(6) 0.028(5)
C69 0.054(6) 0.069(7) 0.060(6) 0.012(6) -0.009(6) 0.029(6)
C70 0.086(6) 0.072(6) 0.060(5) 0.018(5) 0.023(5) -0.015(6)
C71 0.081(8) 0.063(6) 0.069(8) 0.029(6) 0.010(7) -0.010(6)
C72 0.090(8) 0.083(8) 0.059(8) 0.019(7) 0.023(6) -0.006(7)
C73 0.095(8) 0.070(10) 0.059(7) 0.021(8) 0.014(7) -0.008(8)
C74 0.052(5) 0.068(5) 0.057(5) 0.019(5) 0.005(5) 0.029(5)
C75 0.046(6) 0.079(7) 0.062(6) 0.010(7) -0.004(6) 0.022(6)
C76 0.058(8) 0.069(6) 0.068(8) 0.020(7) -0.005(7) 0.030(6)
C77 0.048(5) 0.073(6) 0.057(5) 0.017(5) 0.001(5) 0.030(5)

loop_
_atom_type_symbol
_atom_type_description
_atom_type_scat_dispersion_real
_atom_type_scat_dispersion_imag
_atom_type_scat_source
C C 0.0033 0.0016 'International Tables Vol C Tables 4.2.6.8 and 6.1.1.4'
H H 0.0000 0.0000 'International Tables Vol C Tables 4.2.6.8 and 6.1.1.4'
B B 0.0013 0.0007 'International Tables Vol C Tables 4.2.6.8 and 6.1.1.4'
O O 0.0106 0.0060 'International Tables Vol C Tables 4.2.6.8 and 6.1.1.4'
P P 0.1023 0.0942 'International Tables Vol C Tables 4.2.6.8 and 6.1.1.4'
Ir Ir -1.4442 7.9887 'International Tables Vol C Tables 4.2.6.8 and 6.1.1.4'

loop_
_geom_angle_atom_site_label_1
_geom_angle_atom_site_label_2
_geom_angle_atom_site_label_3
_geom_angle
_geom_angle_site_symmetry_1
_geom_angle_site_symmetry_3
_geom_angle_publ_flag
C2 C1 C6 121.9(4) . . ?
C2 C1 O1 109.5(4) . . ?
C6 C1 O1 128.6(4) . . ?
C1 C2 C3 121.7(4) . . ?
C1 C2 O2 109.7(4) . . ?
C3 C2 O2 128.6(4) . . ?
C2 C3 C4 118.4(4) . . ?
C2 C3 H3 120.8 . . ?
C4 C3 H3 120.8 . . ?
C3 C4 C5 118.4(4) . . ?
C3 C4 C7 123.5(4) . . ?
C5 C4 C7 118.0(4) . . ?
C3 C4 C74 117.8(8) . . ?
C5 C4 C74 123.7(8) . . ?
C3 C4 C66 118.9(8) . . ?
C5 C4 C66 122.7(8) . . ?
C6 C5 C4 123.3(4) . . ?
C6 C5 H5 118.3 . . ?
C4 C5 H5 118.3 . . ?
C1 C6 C5 116.2(4) . . ?
C1 C6 H6 121.9 . . ?
C5 C6 H6 121.9 . . ?
C4 C7 C9 110.1(5) . . ?
C4 C7 C8 112.3(5) . . ?
C9 C7 C8 108.7(6) . . ?
C4 C7 C10 109.1(5) . . ?
C9 C7 C10 108.2(6) . . ?
C8 C7 C10 108.4(6) . . ?
C12 C11 C16 120.8(4) . . ?
C12 C11 O3 109.4(4) . . ?
C16 C11 O3 129.7(4) . . ?
C13 C12 C11 122.0(4) . . ?
C13 C12 O4 128.7(4) . . ?
C11 C12 O4 109.2(3) . . ?
C12 C13 C14 118.9(4) . . ?
C12 C13 H13 120.5 . . ?
C14 C13 H13 120.5 . . ?
C15 C14 C13 117.7(4) . . ?
C15 C14 C17 119.8(4) . . ?
C13 C14 C17 122.5(4) . . ?
C15 C14 C50 121.9(6) . . ?
C13 C14 C50 120.3(6) . . ?
C16 C15 C14 123.2(4) . . ?
C16 C15 H15 118.4 . . ?
C14 C15 H15 118.4 . . ?
C11 C16 C15 117.3(4) . . ?
C11 C16 H16 121.3 . . ?
C15 C16 H16 121.3 . . ?
C18 C17 C14 112.4(5) . . ?
C18 C17 C20 108.9(5) . . ?
C14 C17 C20 109.5(5) . . ?
C18 C17 C19 107.9(5) . . ?
C14 C17 C19 110.0(5) . . ?
C20 C17 C19 108.2(5) . . ?
C26 C21 C22 120.1(4) . . ?
C26 C21 O5 130.9(4) . . ?
C22 C21 O5 109.0(4) . . ?
C23 C22 O6 127.1(4) . . ?
C23 C22 C21 123.2(4) . . ?
O6 C22 C21 109.6(4) . . ?
C22 C23 C24 118.3(5) . . ?
C22 C23 H23 120.9 . . ?
C24 C23 H23 120.9 . . ?
C25 C24 C23 117.6(4) . . ?
C25 C24 C70 115.0(9) . . ?
C23 C24 C70 127.3(9) . . ?
C25 C24 C27 119.6(5) . . ?
C23 C24 C27 122.5(5) . . ?
C25 C24 C54 128.0(6) . . ?
C23 C24 C54 114.1(6) . . ?
C24 C25 C26 123.6(5) . . ?
C24 C25 H25 118.2 . . ?
C26 C25 H25 118.2 . . ?
C21 C26 C25 117.1(5) . . ?
C21 C26 H26 121.4 . . ?
C25 C26 H26 121.4 . . ?
C30 C27 C24 110.8(6) . . ?
C30 C27 C28 108.1(7) . . ?
C24 C27 C28 111.2(6) . . ?
C30 C27 C29 109.6(7) . . ?
C24 C27 C29 108.4(6) . . ?
C28 C27 C29 108.6(7) . . ?
C32 C31 P2 113.1(3) . . ?
C32 C31 H31A 109.0 . . ?
P2 C31 H31A 109.0 . . ?
C32 C31 H31B 109.0 . . ?
P2 C31 H31B 109.0 . . ?
H31A C31 H31B 107.8 . . ?
C31 C32 P1 112.9(3) . . ?
C31 C32 H32A 109.0 . . ?
P1 C32 H32A 109.0 . . ?
C31 C32 H32B 109.0 . . ?
P1 C32 H32B 109.0 . . ?
H32A C32 H32B 107.8 . . ?
C34 C33 C35 110.3(5) . . ?
C34 C33 P2 112.5(4) . . ?
C35 C33 P2 110.6(3) . . ?
C34 C33 H33A 107.7 . . ?
C35 C33 H33A 107.7 . . ?
P2 C33 H33A 107.7 . . ?
C33 C34 H34A 109.5 . . ?
C33 C34 H34B 109.5 . . ?
H34A C34 H34B 109.5 . . ?
C33 C34 H34C 109.5 . . ?
H34A C34 H34C 109.5 . . ?
H34B C34 H34C 109.5 . . ?
C33 C35 H35A 109.5 . . ?
C33 C35 H35B 109.5 . . ?
H35A C35 H35B 109.5 . . ?
C33 C35 H35C 109.5 . . ?
H35A C35 H35C 109.5 . . ?
H35B C35 H35C 109.5 . . ?
C37 C36 C38 107.1(4) . . ?
C37 C36 P2 112.1(3) . . ?
C38 C36 P2 114.9(4) . . ?
C37 C36 H36A 107.5 . . ?
C38 C36 H36A 107.5 . . ?
P2 C36 H36A 107.5 . . ?
C36 C37 H37A 109.5 . . ?
C36 C37 H37B 109.5 . . ?
H37A C37 H37B 109.5 . . ?
C36 C37 H37C 109.5 . . ?
H37A C37 H37C 109.5 . . ?
H37B C37 H37C 109.5 . . ?
C36 C38 H38A 109.5 . . ?
C36 C38 H38B 109.5 . . ?
H38A C38 H38B 109.5 . . ?
C36 C38 H38C 109.5 . . ?
H38A C38 H38C 109.5 . . ?
H38B C38 H38C 109.5 . . ?
C40 C39 C41 110.4(4) . . ?
C40 C39 P1 117.3(4) . . ?
C41 C39 P1 108.9(3) . . ?
C40 C39 H39A 106.5 . . ?
C41 C39 H39A 106.5 . . ?
P1 C39 H39A 106.5 . . ?
C39 C40 H40A 109.5 . . ?
C39 C40 H40B 109.5 . . ?
H40A C40 H40B 109.5 . . ?
C39 C40 H40C 109.5 . . ?
H40A C40 H40C 109.5 . . ?
H40B C40 H40C 109.5 . . ?
C39 C41 H41A 109.5 . . ?
C39 C41 H41B 109.5 . . ?
H41A C41 H41B 109.5 . . ?
C39 C41 H41C 109.5 . . ?
H41A C41 H41C 109.5 . . ?
H41B C41 H41C 109.5 . . ?
C44 C42 C43 114.3(5) . . ?
C44 C42 P1 114.8(4) . . ?
C43 C42 P1 111.6(4) . . ?
C44 C42 H42A 105.0 . . ?
C43 C42 H42A 105.0 . . ?
P1 C42 H42A 105.0 . . ?
O2 B1 O1 108.6(4) . . ?
O2 B1 Ir1 127.8(3) . . ?
O1 B1 Ir1 123.6(3) . . ?
O4 B2 O3 107.3(4) . . ?
O4 B2 Ir1 132.6(3) . . ?
O3 B2 Ir1 119.6(3) . . ?
O6 B3 O5 106.8(4) . . ?
O6 B3 Ir1 126.1(3) . . ?
O5 B3 Ir1 126.9(3) . . ?
C1 O1 B1 106.1(3) . . ?
C2 O2 B1 106.1(3) . . ?
C11 O3 B2 106.9(3) . . ?
C12 O4 B2 107.0(3) . . ?
C21 O5 B3 106.9(3) . . ?
C22 O6 B3 107.3(3) . . ?
C31 P2 C33 101.7(2) . . ?
C31 P2 C36 104.8(2) . . ?
C33 P2 C36 103.3(2) . . ?
C31 P2 Ir1 108.24(15) . . ?
C33 P2 Ir1 120.21(18) . . ?
C36 P2 Ir1 116.56(16) . . ?
C32 P1 C39 107.4(2) . . ?
C32 P1 C63 101.2(8) . . ?
C39 P1 C63 94.0(8) . . ?
C32 P1 C42 102.6(2) . . ?
C39 P1 C42 108.6(3) . . ?
C32 P1 Ir1 109.73(15) . . ?
C39 P1 Ir1 104.33(15) . . ?
C63 P1 Ir1 136.8(9) . . ?
C42 P1 Ir1 123.48(18) . . ?
B1 Ir1 B3 82.5(2) . . ?
B1 Ir1 B2 92.23(19) . . ?
B3 Ir1 B2 90.18(19) . . ?
B1 Ir1 P1 99.92(15) . . ?
B3 Ir1 P1 92.79(14) . . ?
B2 Ir1 P1 167.77(13) . . ?
B1 Ir1 P2 96.72(15) . . ?
B3 Ir1 P2 176.80(14) . . ?
B2 Ir1 P2 92.95(14) . . ?
P1 Ir1 P2 84.29(4) . . ?
C47 C46 C45 109.0(12) . . ?
C47 C46 H46A 109.9 . . ?
C45 C46 H46A 109.9 . . ?
C47 C46 H46B 109.9 . . ?
C45 C46 H46B 109.9 . . ?
H46A C46 H46B 108.3 . . ?
C46 C47 C48 107.4(12) . . ?
C46 C47 H47A 110.2 . . ?
C48 C47 H47A 110.2 . . ?
C46 C47 H47B 110.2 . . ?
C48 C47 H47B 110.2 . . ?
H47A C47 H47B 108.5 . . ?
C49 C48 C47 107.3(12) . . ?
C49 C48 H48A 110.2 . . ?
C47 C48 H48A 110.3 . . ?
C49 C48 H48B 110.2 . . ?
C47 C48 H48B 110.2 . . ?
H48A C48 H48B 108.5 . . ?
C14 C50 C53 109.9(8) . . ?
C14 C50 C51 109.7(7) . . ?
C53 C50 C51 110.2(13) . . ?
C14 C50 C52 110.6(8) . . ?
C53 C50 C52 108.3(8) . . ?
C51 C50 C52 108.1(8) . . ?
C50 C51 H51A 109.5 . . ?
C50 C51 H51B 109.5 . . ?
H51A C51 H51B 109.5 . . ?
C50 C51 H51C 109.5 . . ?
H51A C51 H51C 109.5 . . ?
H51B C51 H51C 109.5 . . ?
C50 C52 H52A 109.5 . . ?
C50 C52 H52B 109.5 . . ?
H52A C52 H52B 109.5 . . ?
C50 C52 H52C 109.5 . . ?
H52A C52 H52C 109.5 . . ?
H52B C52 H52C 109.5 . . ?
C50 C53 H53A 109.5 . . ?
C50 C53 H53B 109.5 . . ?
H53A C53 H53B 109.5 . . ?
C50 C53 H53C 109.5 . . ?
H53A C53 H53C 109.5 . . ?
H53B C53 H53C 109.5 . . ?
C57 C54 C24 110.4(8) . . ?
C57 C54 C55 108.2(8) . . ?
C24 C54 C55 111.2(8) . . ?
C57 C54 C56 107.5(8) . . ?
C24 C54 C56 112.6(8) . . ?
C55 C54 C56 106.7(8) . . ?
C54 C55 H55A 109.5 . . ?
C54 C55 H55B 109.5 . . ?
H55A C55 H55B 109.5 . . ?
C54 C55 H55C 109.5 . . ?
H55A C55 H55C 109.5 . . ?
H55B C55 H55C 109.5 . . ?
C54 C56 H56A 109.5 . . ?
C54 C56 H56B 109.5 . . ?
H56A C56 H56B 109.5 . . ?
C54 C56 H56C 109.5 . . ?
H56A C56 H56C 109.5 . . ?
H56B C56 H56C 109.5 . . ?
C54 C57 H57A 109.5 . . ?
C54 C57 H57B 109.5 . . ?
H57A C57 H57B 109.5 . . ?
C54 C57 H57C 109.5 . . ?
H57A C57 H57C 109.5 . . ?
H57B C57 H57C 109.5 . . ?
C59 C58 H58A 109.4 . . ?
C59 C58 H58B 109.5 . . ?
H58A C58 H58B 109.5 . . ?
C59 C58 H58C 109.5 . . ?
H58A C58 H58C 109.5 . . ?
H58B C58 H58C 109.5 . . ?
C58 C59 C60 105.0(13) . . ?
C58 C59 H59A 110.7 . . ?
C60 C59 H59A 110.7 . . ?
C58 C59 H59B 110.8 . . ?
C60 C59 H59B 110.8 . . ?
H59A C59 H59B 108.8 . . ?
C61 C60 C59 104.7(13) . . ?
C61 C60 H60A 110.8 . . ?
C59 C60 H60A 110.8 . . ?
C61 C60 H60B 110.8 . . ?
C59 C60 H60B 110.8 . . ?
H60A C60 H60B 108.9 . . ?
C60 C61 C62 106.6(12) . . ?
C60 C61 H61A 110.4 . . ?
C62 C61 H61A 110.4 . . ?
C60 C61 H61B 110.4 . . ?
C62 C61 H61B 110.4 . . ?
H61A C61 H61B 108.6 . . ?
C61 C62 H62A 109.4 . . ?
C61 C62 H62B 109.5 . . ?
H62A C62 H62B 109.5 . . ?
C61 C62 H62C 109.5 . . ?
H62A C62 H62C 109.5 . . ?
H62B C62 H62C 109.5 . . ?
C64 C63 C65 115.6(15) . . ?
C64 C63 P1 113.2(11) . . ?
C65 C63 P1 111.8(11) . . ?
C64 C63 H63A 105.0 . . ?
C65 C63 H63A 105.0 . . ?
P1 C63 H63A 105.0 . . ?
C63 C64 H64A 109.5 . . ?
C63 C64 H64B 109.5 . . ?
H64A C64 H64B 109.5 . . ?
C63 C64 H64C 109.5 . . ?
H64A C64 H64C 109.5 . . ?
H64B C64 H64C 109.5 . . ?
C63 C65 H65A 109.5 . . ?
C63 C65 H65B 109.5 . . ?
H65A C65 H65B 109.5 . . ?
C63 C65 H65C 109.5 . . ?
H65A C65 H65C 109.5 . . ?
H65B C65 H65C 109.5 . . ?
C4 C66 C68 110.9(9) . . ?
C4 C66 C69 111.0(9) . . ?
C68 C66 C69 107.8(9) . . ?
C4 C66 C67 110.3(9) . . ?
C68 C66 C67 108.7(9) . . ?
C69 C66 C67 108.0(9) . . ?
C66 C67 H67A 109.5 . . ?
C66 C67 H67B 109.5 . . ?
H67A C67 H67B 109.5 . . ?
C66 C67 H67C 109.5 . . ?
H67A C67 H67C 109.5 . . ?
H67B C67 H67C 109.5 . . ?
C66 C68 H68A 109.5 . . ?
C66 C68 H68B 109.5 . . ?
H68A C68 H68B 109.5 . . ?
C66 C68 H68C 109.5 . . ?
H68A C68 H68C 109.5 . . ?
H68B C68 H68C 109.5 . . ?
C66 C69 H69A 109.5 . . ?
C66 C69 H69B 109.5 . . ?
H69A C69 H69B 109.5 . . ?
C66 C69 H69C 109.5 . . ?
H69A C69 H69C 109.5 . . ?
H69B C69 H69C 109.5 . . ?
C24 C70 C73 110.2(9) . . ?
C24 C70 C71 110.9(9) . . ?
C73 C70 C71 108.9(9) . . ?
C24 C70 C72 110.2(9) . . ?
C73 C70 C72 108.7(9) . . ?
C71 C70 C72 107.9(9) . . ?
C70 C71 H71A 109.5 . . ?
C70 C71 H71B 109.5 . . ?
H71A C71 H71B 109.5 . . ?
C70 C71 H71C 109.5 . . ?
H71A C71 H71C 109.5 . . ?
H71B C71 H71C 109.5 . . ?
C70 C72 H72A 109.5 . . ?
C70 C72 H72B 109.5 . . ?
H72A C72 H72B 109.5 . . ?
C70 C72 H72C 109.5 . . ?
H72A C72 H72C 109.5 . . ?
H72B C72 H72C 109.5 . . ?
C70 C73 H73A 109.5 . . ?
C70 C73 H73B 109.5 . . ?
H73A C73 H73B 109.5 . . ?
C70 C73 H73C 109.5 . . ?
H73A C73 H73C 109.5 . . ?
H73B C73 H73C 109.5 . . ?
C4 C74 C76 109.9(9) . . ?
C4 C74 C77 110.4(9) . . ?
C76 C74 C77 108.7(9) . . ?
C4 C74 C75 110.8(9) . . ?
C76 C74 C75 108.9(9) . . ?
C77 C74 C75 108.2(9) . . ?
C74 C75 H75A 109.5 . . ?
C74 C75 H75B 109.5 . . ?
H75A C75 H75B 109.5 . . ?
C74 C75 H75C 109.5 . . ?
H75A C75 H75C 109.5 . . ?
H75B C75 H75C 109.5 . . ?
C74 C76 H76A 109.5 . . ?
C74 C76 H76B 109.5 . . ?
H76A C76 H76B 109.5 . . ?
C74 C76 H76C 109.5 . . ?
H76A C76 H76C 109.5 . . ?
H76B C76 H76C 109.5 . . ?
C74 C77 H77A 109.5 . . ?
C74 C77 H77B 109.5 . . ?
H77A C77 H77B 109.5 . . ?
C74 C77 H77C 109.5 . . ?
H77A C77 H77C 109.5 . . ?
H77B C77 H77C 109.5 . . ?

loop_
_geom_bond_atom_site_label_1
_geom_bond_atom_site_label_2
_geom_bond_distance
_geom_bond_site_symmetry_2
_geom_bond_publ_flag
C1 C2 1.366(6) . ?
C1 C6 1.370(6) . ?
C1 O1 1.383(5) . ?
C2 C3 1.379(6) . ?
C2 O2 1.383(5) . ?
C3 C4 1.390(6) . ?
C3 H3 0.9500 . ?
C4 C5 1.390(6) . ?
C4 C7 1.529(6) . ?
C4 C74 1.534(8) . ?
C4 C66 1.534(8) . ?
C5 C6 1.389(6) . ?
C5 H5 0.9500 . ?
C6 H6 0.9500 . ?
C7 C9 1.536(6) . ?
C7 C8 1.536(6) . ?
C7 C10 1.543(6) . ?
C8 H8A 0.9800 . ?
C8 H8B 0.9800 . ?
C8 H8C 0.9800 . ?
C9 H9A 0.9800 . ?
C9 H9B 0.9800 . ?
C9 H9C 0.9800 . ?
C10 H10A 0.9800 . ?
C10 H10B 0.9800 . ?
C10 H10C 0.9800 . ?
C11 C12 1.371(6) . ?
C11 C16 1.375(6) . ?
C11 O3 1.380(5) . ?
C12 C13 1.365(6) . ?
C12 O4 1.381(4) . ?
C13 C14 1.407(5) . ?
C13 H13 0.9500 . ?
C14 C15 1.386(6) . ?
C14 C17 1.533(6) . ?
C14 C50 1.537(8) . ?
C15 C16 1.383(6) . ?
C15 H15 0.9500 . ?
C16 H16 0.9500 . ?
C17 C18 1.529(6) . ?
C17 C20 1.537(6) . ?
C17 C19 1.539(6) . ?
C18 H18A 0.9800 . ?
C18 H18B 0.9800 . ?
C18 H18C 0.9800 . ?
C19 H19A 0.9800 . ?
C19 H19B 0.9800 . ?
C19 H19C 0.9800 . ?
C20 H20A 0.9800 . ?
C20 H20B 0.9800 . ?
C20 H20C 0.9800 . ?
C21 C26 1.367(6) . ?
C21 C22 1.378(6) . ?
C21 O5 1.386(5) . ?
C22 C23 1.373(6) . ?
C22 O6 1.374(5) . ?
C23 C24 1.397(6) . ?
C23 H23 0.9500 . ?
C24 C25 1.395(7) . ?
C24 C70 1.534(8) . ?
C24 C27 1.535(7) . ?
C24 C54 1.540(8) . ?
C25 C26 1.395(7) . ?
C25 H25 0.9500 . ?
C26 H26 0.9500 . ?
C27 C30 1.534(7) . ?
C27 C28 1.541(7) . ?
C27 C29 1.541(7) . ?
C28 H28A 0.9800 . ?
C28 H28B 0.9800 . ?
C28 H28C 0.9800 . ?
C29 H29A 0.9800 . ?
C29 H29B 0.9800 . ?
C29 H29C 0.9800 . ?
C30 H30A 0.9800 . ?
C30 H30B 0.9800 . ?
C30 H30C 0.9800 . ?
C31 C32 1.531(6) . ?
C31 P2 1.850(4) . ?
C31 H31A 0.9900 . ?
C31 H31B 0.9900 . ?
C32 P1 1.835(4) . ?
C32 H32A 0.9900 . ?
C32 H32B 0.9900 . ?
C33 C34 1.509(7) . ?
C33 C35 1.521(7) . ?
C33 P2 1.853(5) . ?
C33 H33A 1.0000 . ?
C34 H34A 0.9800 . ?
C34 H34B 0.9800 . ?
C34 H34C 0.9800 . ?
C35 H35A 0.9800 . ?
C35 H35B 0.9800 . ?
C35 H35C 0.9800 . ?
C36 C37 1.528(7) . ?
C36 C38 1.540(7) . ?
C36 P2 1.856(5) . ?
C36 H36A 1.0000 . ?
C37 H37A 0.9800 . ?
C37 H37B 0.9800 . ?
C37 H37C 0.9800 . ?
C38 H38A 0.9800 . ?
C38 H38B 0.9800 . ?
C38 H38C 0.9800 . ?
C39 C40 1.522(7) . ?
C39 C41 1.526(6) . ?
C39 P1 1.845(5) . ?
C39 H39A 1.0000 . ?
C40 H40A 0.9800 . ?
C40 H40B 0.9800 . ?
C40 H40C 0.9800 . ?
C41 H41A 0.9800 . ?
C41 H41B 0.9800 . ?
C41 H41C 0.9800 . ?
C42 C44 1.510(6) . ?
C42 C43 1.512(6) . ?
C42 P1 1.860(5) . ?
C42 H42A 1.0000 . ?
C43 H43A 0.9800 . ?
C43 H43B 0.9800 . ?
C43 H43C 0.9800 . ?
C44 H44A 0.9800 . ?
C44 H44B 0.9800 . ?
C44 H44C 0.9800 . ?
B1 O2 1.411(6) . ?
B1 O1 1.415(5) . ?
B1 Ir1 1.979(5) . ?
B2 O4 1.417(5) . ?
B2 O3 1.418(5) . ?
B2 Ir1 2.075(5) . ?
B3 O6 1.423(6) . ?
B3 O5 1.430(6) . ?
B3 Ir1 2.070(5) . ?
P2 Ir1 2.3678(12) . ?
P1 C63 1.853(10) . ?
P1 Ir1 2.3651(11) . ?
C45 C46 1.545(9) . ?
C45 H45A 0.9800 . ?
C45 H45B 0.9800 . ?
C45 H45C 0.9800 . ?
C46 C47 1.512(9) . ?
C46 H46A 0.9900 . ?
C46 H46B 0.9900 . ?
C47 C48 1.542(9) . ?
C47 H47A 0.9900 . ?
C47 H47B 0.9900 . ?
C48 C49 1.500(9) . ?
C48 H48A 0.9900 . ?
C48 H48B 0.9900 . ?
C49 H49A 0.9800 . ?
C49 H49B 0.9800 . ?
C49 H49C 0.9800 . ?
C50 C53 1.538(7) . ?
C50 C51 1.540(7) . ?
C50 C52 1.540(7) . ?
C51 H51A 0.9800 . ?
C51 H51B 0.9800 . ?
C51 H51C 0.9800 . ?
C52 H52A 0.9800 . ?
C52 H52B 0.9800 . ?
C52 H52C 0.9800 . ?
C53 H53A 0.9800 . ?
C53 H53B 0.9800 . ?
C53 H53C 0.9800 . ?
C54 C57 1.539(7) . ?
C54 C55 1.541(7) . ?
C54 C56 1.544(7) . ?
C55 H55A 0.9800 . ?
C55 H55B 0.9800 . ?
C55 H55C 0.9800 . ?
C56 H56A 0.9800 . ?
C56 H56B 0.9800 . ?
C56 H56C 0.9800 . ?
C57 H57A 0.9800 . ?
C57 H57B 0.9800 . ?
C57 H57C 0.9800 . ?
C58 C59 1.520(10) . ?
C58 H58A 0.9800 . ?
C58 H58B 0.9800 . ?
C58 H58C 0.9800 . ?
C59 C60 1.547(10) . ?
C59 H59A 0.9900 . ?
C59 H59B 0.9900 . ?
C60 C61 1.531(10) . ?
C60 H60A 0.9900 . ?
C60 H60B 0.9900 . ?
C61 C62 1.537(10) . ?
C61 H61A 0.9900 . ?
C61 H61B 0.9900 . ?
C62 H62A 0.9800 . ?
C62 H62B 0.9800 . ?
C62 H62C 0.9800 . ?
C63 C64 1.505(9) . ?
C63 C65 1.508(9) . ?
C63 H63A 1.0000 . ?
C64 H64A 0.9800 . ?
C64 H64B 0.9800 . ?
C64 H64C 0.9800 . ?
C65 H65A 0.9800 . ?
C65 H65B 0.9800 . ?
C65 H65C 0.9800 . ?
C66 C68 1.538(7) . ?
C66 C69 1.538(7) . ?
C66 C67 1.539(7) . ?
C67 H67A 0.9800 . ?
C67 H67B 0.9800 . ?
C67 H67C 0.9800 . ?
C68 H68A 0.9800 . ?
C68 H68B 0.9800 . ?
C68 H68C 0.9800 . ?
C69 H69A 0.9800 . ?
C69 H69B 0.9800 . ?
C69 H69C 0.9800 . ?
C70 C73 1.537(7) . ?
C70 C71 1.538(7) . ?
C70 C72 1.541(7) . ?
C71 H71A 0.9800 . ?
C71 H71B 0.9800 . ?
C71 H71C 0.9800 . ?
C72 H72A 0.9800 . ?
C72 H72B 0.9800 . ?
C72 H72C 0.9800 . ?
C73 H73A 0.9800 . ?
C73 H73B 0.9800 . ?
C73 H73C 0.9800 . ?
C74 C76 1.537(7) . ?
C74 C77 1.537(7) . ?
C74 C75 1.538(7) . ?
C75 H75A 0.9800 . ?
C75 H75B 0.9800 . ?
C75 H75C 0.9800 . ?
C76 H76A 0.9800 . ?
C76 H76B 0.9800 . ?
C76 H76C 0.9800 . ?
C77 H77A 0.9800 . ?
C77 H77B 0.9800 . ?
C77 H77C 0.9800 . ?
